data_7208897
loop_
_publ_author_name
'Xia, Zhengqiang'
'Wei, Qing'
'Yang, Qi'
'Qiao, Chengfang'
'Chen, Sanping'
'Xie, Gang'
'Zhang, Guochun'
'Zhou, Chunsheng'
'Gao, Shengli'

_publ_section_title
;
 Lanthanide coordination compounds with 1H-benzimidazole-2-carboxylic
 acid: syntheses, structures and spectroscopic properties
;
_journal_issue 1
_journal_name_full CrystEngComm
_journal_page_first 86
_journal_paper_doi 10.1039/c2ce26120k
_journal_volume 15
_journal_year 2013
_chemical_formula_moiety 'C24 H15 Eu N6 O6'
_chemical_formula_sum 'C24 H15 Eu N6 O6'
_chemical_formula_weight 635.38
_chemical_name_systematic
;
?
;
_space_group_IT_number 14
_symmetry_cell_setting monoclinic
_symmetry_space_group_name_Hall '-P 2yn'
_symmetry_space_group_name_H-M 'P 1 21/n 1'
_atom_sites_solution_hydrogens geom
_atom_sites_solution_primary direct
_atom_sites_solution_secondary difmap
_audit_creation_method SHELXL-97
_cell_angle_alpha 90.00
_cell_angle_beta 91.1130(10)
_cell_angle_gamma 90.00
_cell_formula_units_Z 4
_cell_length_a 9.7575(10)
_cell_length_b 8.9776(9)
_cell_length_c 26.005(3)
_cell_measurement_reflns_used 4865
_cell_measurement_temperature 296(2)
_cell_measurement_theta_max 27.78
_cell_measurement_theta_min 2.24
_cell_volume 2277.6(4)
_computing_cell_refinement 'SAINT (Bruker, 2008)'
_computing_data_collection 'APEX2 (Bruker, 2008)'
_computing_data_reduction 'SAINT (Bruker, 2008)'
_computing_molecular_graphics 'ORTEP-3 (Farrugia, 1997)'
_computing_publication_material 'SHELXL-97 (Sheldrick, 2008)'
_computing_structure_refinement 'SHELXL-97 (Sheldrick, 2008)'
_computing_structure_solution 'SHELXS-97 (Sheldrick, 2008)'
_diffrn_ambient_temperature 296(2)
_diffrn_measured_fraction_theta_full 0.999
_diffrn_measured_fraction_theta_max 0.999
_diffrn_measurement_device_type 'Bruker APEX-II CCD'
_diffrn_measurement_method '\f and \w scans'
_diffrn_radiation_monochromator graphite
_diffrn_radiation_source 'fine-focus sealed tube'
_diffrn_radiation_type MoK\a
_diffrn_radiation_wavelength 0.71073
_diffrn_reflns_av_R_equivalents 0.0316
_diffrn_reflns_av_sigmaI/netI 0.0383
_diffrn_reflns_limit_h_max 10
_diffrn_reflns_limit_h_min -12
_diffrn_reflns_limit_k_max 7
_diffrn_reflns_limit_k_min -11
_diffrn_reflns_limit_l_max 32
_diffrn_reflns_limit_l_min -27
_diffrn_reflns_number 11759
_diffrn_reflns_theta_full 25.99
_diffrn_reflns_theta_max 25.99
_diffrn_reflns_theta_min 1.57
_diffrn_standards_number 0
_exptl_absorpt_coefficient_mu 2.810
_exptl_absorpt_correction_T_max 0.799
_exptl_absorpt_correction_T_min 0.450
_exptl_absorpt_correction_type multi-scan
_exptl_absorpt_process_details '(SADABS; Bruker, 2002)'
_exptl_crystal_colour colorless
_exptl_crystal_density_diffrn 1.853
_exptl_crystal_density_meas 1.853
_exptl_crystal_density_method 'not measured'
_exptl_crystal_description flaky
_exptl_crystal_F_000 1248
_exptl_crystal_size_max 0.33
_exptl_crystal_size_mid 0.24
_exptl_crystal_size_min 0.08
_refine_diff_density_max 0.877
_refine_diff_density_min -1.044
_refine_diff_density_rms 0.441
_refine_ls_extinction_method none
_refine_ls_goodness_of_fit_ref 1.097
_refine_ls_hydrogen_treatment constr
_refine_ls_matrix_type full
_refine_ls_number_parameters 334
_refine_ls_number_reflns 4461
_refine_ls_number_restraints 0
_refine_ls_restrained_S_all 1.097
_refine_ls_R_factor_all 0.0321
_refine_ls_R_factor_gt 0.0250
_refine_ls_shift/su_max 0.001
_refine_ls_shift/su_mean 0.000
_refine_ls_structure_factor_coef Fsqd
_refine_ls_weighting_details 'calc w=1/[\s^2^(Fo^2^)+(0.0406P)^2^+0.6779P] where P=(Fo^2^+2Fc^2^)/3'
_refine_ls_weighting_scheme calc
_refine_ls_wR_factor_gt 0.0627
_refine_ls_wR_factor_ref 0.0785
_reflns_number_gt 3892
_reflns_number_total 4461
_reflns_threshold_expression >2sigma(I)
_cod_data_source_file c2ce26120k.txt
_cod_data_source_block xb4286_0m
_cod_depositor_comments
;
The following automatic conversions were performed:

'_symmetry_cell_setting' value 'Monoclinic' changed to 'monoclinic'
according to /home/saulius/struct/CIF-dictionaries/cif_core.dic
dictionary named 'cif_core.dic' version 2.4.2 from 2011-04-26.

Automatic conversion script
Id: cif_fix_values 1891 2012-01-12 08:04:46Z andrius 
;
_cod_original_cell_volume 2277.5(4)
_cod_original_sg_symbol_Hall '-P 2yn '
_cod_original_sg_symbol_H-M 'P2(1)/n '
_cod_database_code 7208897

loop_
_symmetry_equiv_pos_as_xyz
'x, y, z'
'-x+1/2, y+1/2, -z+1/2'
'-x, -y, -z'
'x-1/2, -y-1/2, z-1/2'

loop_
_atom_site_label
_atom_site_type_symbol
_atom_site_fract_x
_atom_site_fract_y
_atom_site_fract_z
_atom_site_U_iso_or_equiv
_atom_site_adp_type
_atom_site_occupancy
_atom_site_symmetry_multiplicity
_atom_site_calc_flag
_atom_site_refinement_flags
Eu1 Eu 0.489232(17) 0.44662(2) 0.218617(7) 0.01643(8) Uani 1 1 d .
C1 C 0.2350(4) 0.6403(4) 0.26299(14) 0.0216(8) Uani 1 1 d .
C2 C 0.3311(4) 0.6219(5) 0.30804(15) 0.0232(9) Uani 1 1 d .
C3 C 0.4917(4) 0.5321(5) 0.35721(15) 0.0265(9) Uani 1 1 d .
C4 C 0.4340(4) 0.6526(5) 0.38298(15) 0.0321(10) Uani 1 1 d .
C5 C 0.5949(5) 0.4475(5) 0.38024(18) 0.0364(11) Uani 1 1 d .
H5 H 0.6330 0.3659 0.3637 0.044 Uiso 1 1 calc R
C6 C 0.6384(6) 0.4907(7) 0.4292(2) 0.0560(15) Uani 1 1 d .
H6 H 0.7068 0.4364 0.4461 0.067 Uiso 1 1 calc R
C7 C 0.5820(7) 0.6129(8) 0.4532(2) 0.0690(18) Uani 1 1 d .
H7 H 0.6158 0.6396 0.4856 0.083 Uiso 1 1 calc R
C8 C 0.4785(6) 0.6964(7) 0.43157(19) 0.0557(15) Uani 1 1 d .
H8 H 0.4405 0.7775 0.4484 0.067 Uiso 1 1 calc R
C9 C 0.7166(4) 0.7205(4) 0.24592(14) 0.0203(8) Uani 1 1 d .
C10 C 0.6184(4) 0.7916(4) 0.20836(15) 0.0218(8) Uani 1 1 d .
C11 C 0.5324(4) 0.9427(4) 0.15046(16) 0.0271(9) Uani 1 1 d .
C12 C 0.5060(5) 1.0556(5) 0.11453(19) 0.0406(12) Uani 1 1 d .
H12 H 0.5603 1.1406 0.1129 0.049 Uiso 1 1 calc R
C13 C 0.3952(6) 1.0339(6) 0.0817(2) 0.0464(14) Uani 1 1 d .
H13 H 0.3745 1.1050 0.0567 0.056 Uiso 1 1 calc R
C14 C 0.3130(5) 0.9061(6) 0.08547(19) 0.0447(13) Uani 1 1 d .
H14 H 0.2381 0.8958 0.0631 0.054 Uiso 1 1 calc R
C15 C 0.3390(4) 0.7961(5) 0.12079(17) 0.0369(11) Uani 1 1 d .
H15 H 0.2827 0.7128 0.1230 0.044 Uiso 1 1 calc R
C16 C 0.4533(4) 0.8138(5) 0.15342(15) 0.0264(9) Uani 1 1 d .
C17 C 0.4243(4) 0.4379(4) 0.09277(17) 0.0268(9) Uani 1 1 d .
C18 C 0.5759(4) 0.4700(4) 0.09615(15) 0.0230(9) Uani 1 1 d .
C19 C 0.7847(4) 0.5312(5) 0.07571(16) 0.0279(9) Uani 1 1 d .
C20 C 0.9049(5) 0.5741(6) 0.05211(17) 0.0354(11) Uani 1 1 d .
H20 H 0.9077 0.5945 0.0171 0.043 Uiso 1 1 calc R
C21 C 1.0202(5) 0.5848(6) 0.08365(18) 0.0393(12) Uani 1 1 d .
H21 H 1.1030 0.6127 0.0694 0.047 Uiso 1 1 calc R
C22 C 1.0161(5) 0.5550(5) 0.13627(19) 0.0383(12) Uani 1 1 d .
H22 H 1.0960 0.5641 0.1561 0.046 Uiso 1 1 calc R
C23 C 0.8969(4) 0.5124(5) 0.15951(17) 0.0311(10) Uani 1 1 d .
H23 H 0.8948 0.4919 0.1945 0.037 Uiso 1 1 calc R
C24 C 0.7786(4) 0.5012(5) 0.12820(15) 0.0244(9) Uani 1 1 d .
N1 N 0.5098(3) 0.7192(4) 0.19049(13) 0.0238(7) Uani 1 1 d .
N2 N 0.6353(4) 0.9262(4) 0.18706(13) 0.0270(8) Uani 1 1 d .
H2N H 0.6983 0.9899 0.1948 0.032 Uiso 1 1 calc R
N3 N 0.6450(3) 0.4621(4) 0.14037(12) 0.0226(7) Uani 1 1 d .
N4 N 0.6533(3) 0.5101(4) 0.05621(13) 0.0279(8) Uani 1 1 d .
H4 H 0.6264 0.5206 0.0247 0.034 Uiso 1 1 calc R
N5 N 0.4265(3) 0.5151(4) 0.30912(13) 0.0244(7) Uani 1 1 d .
N6 N 0.3323(4) 0.7066(4) 0.35063(13) 0.0329(9) Uani 1 1 d .
H6N H 0.2792 0.7808 0.3566 0.039 Uiso 1 1 calc R
O1 O 0.3730(3) 0.4175(3) 0.13649(10) 0.0243(6) Uani 1 1 d .
O2 O 0.3662(3) 0.4343(4) 0.05057(11) 0.0368(8) Uani 1 1 d .
O3 O 0.2628(3) 0.5603(3) 0.22535(11) 0.0275(7) Uani 1 1 d .
O4 O 0.1374(3) 0.7301(3) 0.26677(10) 0.0277(6) Uani 1 1 d .
O5 O 0.6779(3) 0.5932(3) 0.25969(11) 0.0253(6) Uani 1 1 d .
O6 O 0.8246(3) 0.7835(3) 0.25911(10) 0.0255(6) Uani 1 1 d .

loop_
_atom_site_aniso_label
_atom_site_aniso_U_11
_atom_site_aniso_U_22
_atom_site_aniso_U_33
_atom_site_aniso_U_23
_atom_site_aniso_U_13
_atom_site_aniso_U_12
Eu1 0.01544(12) 0.01703(12) 0.01673(12) 0.00000(7) -0.00146(7) -0.00036(7)
C1 0.0181(18) 0.022(2) 0.025(2) -0.0029(17) 0.0005(15) -0.0001(16)
C2 0.022(2) 0.026(2) 0.021(2) -0.0011(17) -0.0023(16) 0.0005(17)
C3 0.024(2) 0.036(3) 0.019(2) -0.0031(17) -0.0009(16) 0.0034(18)
C4 0.036(2) 0.035(3) 0.025(2) -0.0008(19) -0.0069(18) 0.005(2)
C5 0.032(2) 0.049(3) 0.028(2) 0.004(2) -0.0043(19) 0.010(2)
C6 0.053(4) 0.071(4) 0.042(3) 0.006(3) -0.023(3) 0.012(3)
C7 0.086(5) 0.084(5) 0.035(3) -0.006(3) -0.034(3) 0.008(4)
C8 0.081(4) 0.053(4) 0.032(3) -0.011(2) -0.020(3) 0.015(3)
C9 0.0220(19) 0.019(2) 0.020(2) -0.0042(16) -0.0015(15) 0.0009(16)
C10 0.0230(19) 0.0155(19) 0.027(2) -0.0019(16) -0.0053(16) 0.0004(15)
C11 0.031(2) 0.020(2) 0.030(2) -0.0003(17) -0.0089(18) 0.0004(17)
C12 0.047(3) 0.030(3) 0.044(3) 0.014(2) -0.014(2) -0.002(2)
C13 0.056(3) 0.038(3) 0.045(3) 0.011(2) -0.019(3) 0.009(2)
C14 0.046(3) 0.042(3) 0.045(3) -0.001(2) -0.028(2) 0.006(2)
C15 0.034(2) 0.032(3) 0.045(3) -0.002(2) -0.015(2) -0.003(2)
C16 0.025(2) 0.026(2) 0.028(2) 0.0010(18) -0.0065(16) -0.0007(17)
C17 0.025(2) 0.028(2) 0.027(2) 0.0016(17) -0.0017(18) -0.0010(17)
C18 0.022(2) 0.027(2) 0.020(2) 0.0002(16) -0.0010(16) -0.0012(16)
C19 0.022(2) 0.037(3) 0.025(2) -0.0003(18) -0.0001(17) -0.0009(18)
C20 0.029(2) 0.055(3) 0.022(2) 0.004(2) 0.0022(18) -0.005(2)
C21 0.023(2) 0.060(3) 0.036(3) 0.001(2) 0.0057(19) -0.012(2)
C22 0.023(2) 0.056(3) 0.036(3) -0.006(2) -0.0049(19) -0.004(2)
C23 0.028(2) 0.042(3) 0.023(2) -0.002(2) -0.0042(18) 0.001(2)
C24 0.021(2) 0.030(2) 0.023(2) 0.0021(18) 0.0012(16) 0.0004(17)
N1 0.0212(16) 0.0191(17) 0.0309(19) 0.0013(14) -0.0073(14) -0.0016(14)
N2 0.0257(18) 0.0196(18) 0.035(2) 0.0033(15) -0.0123(15) -0.0039(14)
N3 0.0199(17) 0.032(2) 0.0162(17) 0.0010(14) 0.0001(13) 0.0007(14)
N4 0.0232(18) 0.044(2) 0.0170(17) 0.0035(16) 0.0001(14) -0.0040(16)
N5 0.0222(18) 0.0277(19) 0.0234(18) -0.0016(15) 0.0005(14) 0.0034(15)
N6 0.038(2) 0.035(2) 0.0258(19) -0.0092(16) -0.0055(15) 0.0139(17)
O1 0.0242(14) 0.0305(16) 0.0182(14) 0.0026(12) -0.0001(11) -0.0053(12)
O2 0.0270(16) 0.064(2) 0.0185(16) 0.0056(14) -0.0076(13) -0.0083(15)
O3 0.0221(15) 0.0364(18) 0.0239(15) -0.0069(13) -0.0020(12) 0.0066(12)
O4 0.0245(14) 0.0265(16) 0.0320(16) -0.0043(13) -0.0019(12) 0.0080(12)
O5 0.0223(14) 0.0221(15) 0.0310(16) 0.0033(12) -0.0088(12) -0.0023(12)
O6 0.0209(14) 0.0208(14) 0.0343(16) -0.0019(12) -0.0084(12) -0.0034(12)

loop_
_atom_type_symbol
_atom_type_description
_atom_type_scat_dispersion_real
_atom_type_scat_dispersion_imag
_atom_type_scat_source
C C 0.0033 0.0016 'International Tables Vol C Tables 4.2.6.8 and 6.1.1.4'
H H 0.0000 0.0000 'International Tables Vol C Tables 4.2.6.8 and 6.1.1.4'
N N 0.0061 0.0033 'International Tables Vol C Tables 4.2.6.8 and 6.1.1.4'
O O 0.0106 0.0060 'International Tables Vol C Tables 4.2.6.8 and 6.1.1.4'
Eu Eu -0.1578 3.6682 'International Tables Vol C Tables 4.2.6.8 and 6.1.1.4'

loop_
_geom_angle_atom_site_label_1
_geom_angle_atom_site_label_2
_geom_angle_atom_site_label_3
_geom_angle
_geom_angle_site_symmetry_1
_geom_angle_site_symmetry_3
O4 Eu1 O6 81.55(9) 2_545 2_645
O4 Eu1 O1 79.23(9) 2_545 .
O6 Eu1 O1 119.27(9) 2_645 .
O4 Eu1 O3 81.59(9) 2_545 .
O6 Eu1 O3 157.00(10) 2_645 .
O1 Eu1 O3 72.45(9) . .
O4 Eu1 O5 139.40(9) 2_545 .
O6 Eu1 O5 70.63(9) 2_645 .
O1 Eu1 O5 140.23(9) . .
O3 Eu1 O5 114.28(9) . .
O4 Eu1 N5 84.97(11) 2_545 .
O6 Eu1 N5 96.91(10) 2_645 .
O1 Eu1 N5 137.28(10) . .
O3 Eu1 N5 66.09(10) . .
O5 Eu1 N5 70.18(10) . .
O4 Eu1 N1 152.20(10) 2_545 .
O6 Eu1 N1 126.12(9) 2_645 .
O1 Eu1 N1 83.62(10) . .
O3 Eu1 N1 72.41(10) . .
O5 Eu1 N1 63.63(9) . .
N5 Eu1 N1 93.17(11) . .
O4 Eu1 N3 119.79(10) 2_545 .
O6 Eu1 N3 76.53(10) 2_645 .
O1 Eu1 N3 65.13(10) . .
O3 Eu1 N3 125.76(10) . .
O5 Eu1 N3 82.36(10) . .
N5 Eu1 N3 152.32(11) . .
N1 Eu1 N3 70.80(11) . .
O3 C1 O4 127.5(4) . .
O3 C1 C2 114.1(3) . .
O4 C1 C2 118.4(3) . .
N5 C2 N6 113.2(3) . .
N5 C2 C1 121.5(3) . .
N6 C2 C1 125.3(4) . .
C5 C3 C4 120.9(4) . .
C5 C3 N5 129.7(4) . .
C4 C3 N5 109.4(4) . .
N6 C4 C8 131.8(4) . .
N6 C4 C3 105.8(3) . .
C8 C4 C3 122.4(4) . .
C3 C5 C6 116.7(5) . .
C3 C5 H5 121.7 . .
C6 C5 H5 121.7 . .
C7 C6 C5 121.2(5) . .
C7 C6 H6 119.4 . .
C5 C6 H6 119.4 . .
C8 C7 C6 123.0(5) . .
C8 C7 H7 118.5 . .
C6 C7 H7 118.5 . .
C7 C8 C4 115.8(5) . .
C7 C8 H8 122.1 . .
C4 C8 H8 122.1 . .
O6 C9 O5 126.4(4) . .
O6 C9 C10 121.1(3) . .
O5 C9 C10 112.4(3) . .
N1 C10 N2 113.7(3) . .
N1 C10 C9 121.2(3) . .
N2 C10 C9 124.8(3) . .
N2 C11 C16 105.6(3) . .
N2 C11 C12 131.4(4) . .
C16 C11 C12 122.9(4) . .
C13 C12 C11 116.3(4) . .
C13 C12 H12 121.8 . .
C11 C12 H12 121.8 . .
C12 C13 C14 120.9(4) . .
C12 C13 H13 119.5 . .
C14 C13 H13 119.5 . .
C15 C14 C13 122.6(4) . .
C15 C14 H14 118.7 . .
C13 C14 H14 118.7 . .
C14 C15 C16 117.4(4) . .
C14 C15 H15 121.3 . .
C16 C15 H15 121.3 . .
N1 C16 C11 109.4(3) . .
N1 C16 C15 130.8(4) . .
C11 C16 C15 119.8(4) . .
O2 C17 O1 128.1(4) . .
O2 C17 C18 119.5(4) . .
O1 C17 C18 112.3(4) . .
N3 C18 N4 113.7(4) . .
N3 C18 C17 121.5(4) . .
N4 C18 C17 124.8(4) . .
N4 C19 C20 131.4(4) . .
N4 C19 C24 106.0(3) . .
C20 C19 C24 122.6(4) . .
C21 C20 C19 116.2(4) . .
C21 C20 H20 121.9 . .
C19 C20 H20 121.9 . .
C20 C21 C22 122.0(4) . .
C20 C21 H21 119.0 . .
C22 C21 H21 119.0 . .
C23 C22 C21 121.6(4) . .
C23 C22 H22 119.2 . .
C21 C22 H22 119.2 . .
C22 C23 C24 117.3(4) . .
C22 C23 H23 121.4 . .
C24 C23 H23 121.4 . .
N3 C24 C19 109.2(3) . .
N3 C24 C23 130.5(4) . .
C19 C24 C23 120.2(4) . .
C10 N1 C16 104.4(3) . .
C10 N1 Eu1 115.9(2) . .
C16 N1 Eu1 138.5(2) . .
C10 N2 C11 106.8(3) . .
C10 N2 H2N 126.6 . .
C11 N2 H2N 126.6 . .
C18 N3 C24 104.6(3) . .
C18 N3 Eu1 113.1(3) . .
C24 N3 Eu1 139.9(3) . .
C18 N4 C19 106.5(3) . .
C18 N4 H4 126.8 . .
C19 N4 H4 126.8 . .
C2 N5 C3 104.2(3) . .
C2 N5 Eu1 109.7(2) . .
C3 N5 Eu1 138.3(3) . .
C2 N6 C4 107.4(3) . .
C2 N6 H6N 126.3 . .
C4 N6 H6N 126.3 . .
C17 O1 Eu1 126.4(3) . .
C1 O3 Eu1 120.5(2) . .
C1 O4 Eu1 162.3(3) . 2
C9 O5 Eu1 125.6(2) . .
C9 O6 Eu1 169.4(3) . 2_655

loop_
_geom_bond_atom_site_label_1
_geom_bond_atom_site_label_2
_geom_bond_distance
_geom_bond_site_symmetry_2
Eu1 O4 2.338(3) 2_545
Eu1 O6 2.396(3) 2_645
Eu1 O1 2.413(3) .
Eu1 O3 2.443(3) .
Eu1 O5 2.487(3) .
Eu1 N5 2.519(3) .
Eu1 N1 2.563(3) .
Eu1 N3 2.567(3) .
C1 O3 1.248(4) .
C1 O4 1.253(4) .
C1 C2 1.496(5) .
C2 N5 1.336(5) .
C2 N6 1.343(5) .
C3 C5 1.388(6) .
C3 C4 1.396(6) .
C3 N5 1.400(5) .
C4 N6 1.377(5) .
C4 C8 1.385(6) .
C5 C6 1.389(7) .
C5 H5 0.9300 .
C6 C7 1.383(9) .
C6 H6 0.9300 .
C7 C8 1.370(8) .
C7 H7 0.9300 .
C8 H8 0.9300 .
C9 O6 1.239(4) .
C9 O5 1.258(5) .
C9 C10 1.497(5) .
C10 N1 1.320(5) .
C10 N2 1.341(5) .
C11 N2 1.378(5) .
C11 C16 1.394(6) .
C11 C12 1.399(6) .
C12 C13 1.379(7) .
C12 H12 0.9300 .
C13 C14 1.404(7) .
C13 H13 0.9300 .
C14 C15 1.369(7) .
C14 H14 0.9300 .
C15 C16 1.398(5) .
C15 H15 0.9300 .
C16 N1 1.390(5) .
C17 O2 1.226(5) .
C17 O1 1.264(5) .
C17 C18 1.508(6) .
C18 N3 1.323(5) .
C18 N4 1.345(5) .
C19 N4 1.382(5) .
C19 C20 1.389(6) .
C19 C24 1.394(6) .
C20 C21 1.382(6) .
C20 H20 0.9300 .
C21 C22 1.396(7) .
C21 H21 0.9300 .
C22 C23 1.375(6) .
C22 H22 0.9300 .
C23 C24 1.404(6) .
C23 H23 0.9300 .
C24 N3 1.392(5) .
N2 H2N 0.8600 .
N4 H4 0.8600 .
N6 H6N 0.8600 .
O4 Eu1 2.338(3) 2
O6 Eu1 2.396(3) 2_655

loop_
_geom_hbond_atom_site_label_D
_geom_hbond_atom_site_label_H
_geom_hbond_atom_site_label_A
_geom_hbond_distance_DH
_geom_hbond_distance_HA
_geom_hbond_distance_DA
_geom_hbond_angle_DHA
_geom_hbond_site_symmetry_A
N2 H2N O5 0.86 1.91 2.718(4) 154.8 2_655
N6 H6N O1 0.86 1.94 2.782(4) 166.6 2
N4 H4 O2 0.86 2.00 2.824(5) 159.5 3_665
